data_2311690
loop_
_publ_author_name
'Yajima, Tatsuo'
'Kimura, Makiko'
'Hori, Yoshihiro'
'Shiraiwa, Tadashi'

_publ_section_title
;
 Structures of N-acetyl-DL-isoleucine, N-acetyl-DL-alloisoleucine and
 their ammonium salts; role of ammonium ions in crystal structure
 formation.
;
_journal_issue 'Pt 4'
_journal_name_full 'Acta crystallographica Section B, Structural science, crystal engineering and materials'
_journal_page_first 650
_journal_page_last 657
_journal_paper_doi 10.1107/S2052520616007319
_journal_volume 72
_journal_year 2016
_chemical_formula_moiety 'C8 H15 N O3'
_chemical_formula_sum 'C8 H15 N O3'
_chemical_formula_weight 173.21
_chemical_melting_point_gt 115
_chemical_melting_point_lt 118
_space_group_IT_number 61
_space_group_name_Hall '-P 2ac 2ab'
_space_group_name_H-M_alt 'P b c a'
_symmetry_cell_setting orthorhombic
_symmetry_space_group_name_Hall '-P 2ac 2ab'
_symmetry_space_group_name_H-M 'P b c a'
_atom_sites_solution_hydrogens geom
_atom_sites_solution_primary direct
_atom_sites_solution_secondary difmap
_cell_angle_alpha 90.0000
_cell_angle_beta 90.0000
_cell_angle_gamma 90.0000
_cell_formula_units_Z 8
_cell_length_a 7.0603(11)
_cell_length_b 9.2687(12)
_cell_length_c 29.062(4)
_cell_measurement_reflns_used 11195
_cell_measurement_temperature 123
_cell_measurement_theta_max 27.46
_cell_measurement_theta_min 3.21
_cell_volume 1901.8(5)
_computing_cell_refinement 'RAPID AUTO'
_computing_data_collection 'RAPID AUTO (Rigaku, 2006)'
_computing_data_reduction 'RAPID AUTO'
_computing_molecular_graphics 'CrystalStructure 4.0'
_computing_publication_material 'CrystalStructure 4.0 (Rigaku, 2010)'
_computing_structure_refinement 'SHELXL97 (Sheldrick, 2008)'
_computing_structure_solution 'SIR2004 (Burla, et al., 2005)'
_diffrn_ambient_temperature 123
_diffrn_detector_area_resol_mean 10.000
_diffrn_measured_fraction_theta_full 0.998
_diffrn_measured_fraction_theta_max 0.998
_diffrn_measurement_device_type 'Rigaku R-AXIS RAPID'
_diffrn_measurement_method \w
_diffrn_radiation_type 'Mo K\a'
_diffrn_radiation_wavelength 0.71073
_diffrn_reflns_av_R_equivalents 0.0297
_diffrn_reflns_limit_h_max 9
_diffrn_reflns_limit_h_min -9
_diffrn_reflns_limit_k_max 12
_diffrn_reflns_limit_k_min -11
_diffrn_reflns_limit_l_max 36
_diffrn_reflns_limit_l_min -37
_diffrn_reflns_number 16961
_diffrn_reflns_theta_full 27.46
_diffrn_reflns_theta_max 27.46
_diffrn_standards_number 0
_exptl_absorpt_coefficient_mu 0.092
_exptl_absorpt_correction_T_max 0.999
_exptl_absorpt_correction_T_min 0.684
_exptl_absorpt_correction_type multi-scan
_exptl_absorpt_process_details 'ABSCOR (Rigaku, 1995)'
_exptl_crystal_colour colorless
_exptl_crystal_density_diffrn 1.210
_exptl_crystal_density_method 'not measured'
_exptl_crystal_description platelet
_exptl_crystal_F_000 752.00
_exptl_crystal_size_max 0.340
_exptl_crystal_size_mid 0.260
_exptl_crystal_size_min 0.010
_refine_diff_density_max 0.330
_refine_diff_density_min -0.190
_refine_ls_extinction_method none
_refine_ls_goodness_of_fit_ref 1.062
_refine_ls_hydrogen_treatment refxyz
_refine_ls_number_parameters 169
_refine_ls_number_reflns 2162
_refine_ls_number_restraints 0
_refine_ls_R_factor_gt 0.0368
_refine_ls_shift/su_max 0.001
_refine_ls_structure_factor_coef Fsqd
_refine_ls_weighting_details 'w = 1/[\s^2^(Fo^2^)+(0.0622P)^2^+0.4102P] where P=(Fo^2^+2Fc^2^)/3'
_refine_ls_weighting_scheme calc
_refine_ls_wR_factor_ref 0.1066
_reflns_number_gt 1864
_reflns_number_total 2162
_reflns_threshold_expression F^2^>2.0\s(F^2^)
_cod_data_source_file lo5008sup1.cif
_cod_data_source_block Ac-DL-Ile
_cod_database_code 2311690

loop_
_symmetry_equiv_pos_site_id
_symmetry_equiv_pos_as_xyz
1 +X,+Y,+Z
2 1/2-X,1/2+Y,+Z
3 +X,1/2-Y,1/2+Z
4 1/2-X,-Y,1/2+Z
5 -X,-Y,-Z
6 1/2+X,1/2-Y,-Z
7 -X,1/2+Y,1/2-Z
8 1/2+X,+Y,1/2-Z

loop_
_atom_site_type_symbol
_atom_site_label
_atom_site_fract_x
_atom_site_fract_y
_atom_site_fract_z
_atom_site_U_iso_or_equiv
_atom_site_adp_type
_atom_site_calc_flag
_atom_site_occupancy
_atom_site_symmetry_multiplicity
O O(1) 1.39541(11) 0.16754(9) 0.64220(3) 0.0273(2) Uani d 1.0 8
O O(2) 1.19724(12) 0.26372(9) 0.69415(3) 0.0306(3) Uani d 1.0 8
O O(3) 0.84805(11) -0.15715(8) 0.67542(3) 0.0252(2) Uani d 1.0 8
N N(1) 0.91168(13) 0.08375(10) 0.67145(3) 0.0213(2) Uani d 1.0 8
C C(1) 1.23011(15) 0.17837(11) 0.66374(3) 0.0220(3) Uani d 1.0 8
C C(2) 1.08400(15) 0.07395(11) 0.64389(4) 0.0217(3) Uani d 1.0 8
C C(3) 1.05642(17) 0.10634(13) 0.59211(4) 0.0281(3) Uani d 1.0 8
C C(4) 0.9958(2) 0.26325(15) 0.58455(5) 0.0379(4) Uani d 1.0 8
C C(5) 1.0165(3) 0.3144(3) 0.53482(6) 0.0515(4) Uani d 1.0 8
C C(6) 0.9173(3) -0.00089(19) 0.57092(5) 0.0464(4) Uani d 1.0 8
C C(7) 0.81334(14) -0.02998(11) 0.68695(4) 0.0203(3) Uani d 1.0 8
C C(8) 0.65529(16) 0.00067(12) 0.72016(4) 0.0241(3) Uani d 1.0 8
H H(1) 1.470(3) 0.233(2) 0.6540(6) 0.048(5) Uiso d 1.0 8
H H(2) 1.1317(19) -0.0249(15) 0.6471(5) 0.020(3) Uiso d 1.0 8
H H(3) 1.183(3) 0.0924(15) 0.5774(5) 0.029(4) Uiso d 1.0 8
H H(4) 0.861(3) 0.273(3) 0.5935(7) 0.060(6) Uiso d 1.0 8
H H(5) 1.072(3) 0.330(2) 0.6054(7) 0.057(5) Uiso d 1.0 8
H H(6) 0.983(4) 0.416(3) 0.5324(7) 0.068(6) Uiso d 1.0 8
H H(7) 1.151(4) 0.309(3) 0.5222(8) 0.087(7) Uiso d 1.0 8
H H(8) 0.937(4) 0.253(3) 0.5149(8) 0.083(7) Uiso d 1.0 8
H H(9) 0.792(3) 0.015(2) 0.5864(7) 0.057(5) Uiso d 1.0 8
H H(10) 0.968(3) -0.108(3) 0.5751(7) 0.061(6) Uiso d 1.0 8
H H(11) 0.905(3) 0.014(2) 0.5369(7) 0.061(6) Uiso d 1.0 8
H H(12) 0.872(3) 0.1697(17) 0.6808(5) 0.032(4) Uiso d 1.0 8
H H(13) 0.681(3) -0.0524(17) 0.7478(6) 0.040(4) Uiso d 1.0 8
H H(14) 0.538(3) -0.0394(17) 0.7085(6) 0.037(4) Uiso d 1.0 8
H H(15) 0.641(3) 0.1049(17) 0.7266(5) 0.032(4) Uiso d 1.0 8

loop_
_atom_site_aniso_label
_atom_site_aniso_U_11
_atom_site_aniso_U_22
_atom_site_aniso_U_33
_atom_site_aniso_U_12
_atom_site_aniso_U_13
_atom_site_aniso_U_23
O(1) 0.0181(4) 0.0259(5) 0.0380(5) -0.0026(3) -0.0004(3) -0.0045(4)
O(2) 0.0269(5) 0.0290(5) 0.0359(5) -0.0054(4) 0.0029(4) -0.0086(4)
O(3) 0.0202(4) 0.0169(4) 0.0384(5) 0.0005(3) 0.0034(3) 0.0000(3)
N(1) 0.0190(5) 0.0165(5) 0.0285(5) 0.0002(4) 0.0009(4) -0.0003(4)
C(1) 0.0197(6) 0.0189(5) 0.0275(5) -0.0005(4) -0.0016(4) 0.0031(4)
C(2) 0.0183(5) 0.0189(6) 0.0281(6) -0.0014(4) 0.0009(4) -0.0008(4)
C(3) 0.0234(6) 0.0328(6) 0.0280(6) -0.0034(5) 0.0010(5) -0.0007(5)
C(4) 0.0369(8) 0.0417(8) 0.0349(7) 0.0087(6) 0.0040(6) 0.0113(6)
C(5) 0.0506(10) 0.0612(11) 0.0428(9) 0.0063(8) 0.0042(7) 0.0207(8)
C(6) 0.0454(9) 0.0622(10) 0.0315(7) -0.0228(8) -0.0034(6) -0.0038(7)
C(7) 0.0164(5) 0.0194(5) 0.0249(5) 0.0007(4) -0.0032(4) 0.0006(4)
C(8) 0.0218(6) 0.0214(6) 0.0291(6) 0.0006(4) 0.0025(4) 0.0014(4)

loop_
_atom_type_symbol
_atom_type_description
_atom_type_scat_dispersion_real
_atom_type_scat_dispersion_imag
_atom_type_scat_source
C C 0.0033 0.0016
;
International Tables for Crystallography
(1992, Vol. C, Tables 4.2.6.8 and 6.1.1.4)
;
H H 0.0000 0.0000
;
International Tables for Crystallography
(1992, Vol. C, Table 6.1.1.4)
;
O O 0.0106 0.0060
;
International Tables for Crystallography
(1992, Vol. C, Tables 4.2.6.8 and 6.1.1.4)
;
N N 0.0061 0.0033
;
International Tables for Crystallography
(1992, Vol. C, Tables 4.2.6.8 and 6.1.1.4)
;

loop_
_geom_angle_atom_site_label_1
_geom_angle_atom_site_label_2
_geom_angle_atom_site_label_3
_geom_angle
_geom_angle_publ_flag
C(2) N(1) C(7) 124.57(9) yes
O(1) C(1) O(2) 124.25(10) yes
O(1) C(1) C(2) 111.56(9) yes
O(2) C(1) C(2) 124.14(10) yes
N(1) C(2) C(1) 108.44(9) yes
N(1) C(2) C(3) 114.64(9) yes
C(1) C(2) C(3) 109.23(9) yes
C(2) C(3) C(4) 111.04(10) yes
C(2) C(3) C(6) 110.30(10) yes
C(4) C(3) C(6) 112.36(12) yes
C(3) C(4) C(5) 113.82(13) yes
O(3) C(7) N(1) 123.38(10) yes
O(3) C(7) C(8) 119.75(10) yes
N(1) C(7) C(8) 116.87(10) yes
C(1) O(1) H(1) 106.8(12) no
C(2) N(1) H(12) 119.3(10) no
C(7) N(1) H(12) 115.9(10) no
N(1) C(2) H(2) 107.0(8) no
C(1) C(2) H(2) 108.9(8) no
C(3) C(2) H(2) 108.4(8) no
C(2) C(3) H(3) 106.2(9) no
C(4) C(3) H(3) 108.1(8) no
C(6) C(3) H(3) 108.5(9) no
C(3) C(4) H(4) 108.4(12) no
C(3) C(4) H(5) 110.0(11) no
C(5) C(4) H(4) 108.2(11) no
C(5) C(4) H(5) 109.0(11) no
H(4) C(4) H(5) 107.2(16) no
C(4) C(5) H(6) 110.3(12) no
C(4) C(5) H(7) 114.4(14) no
C(4) C(5) H(8) 108.7(14) no
H(6) C(5) H(7) 104.2(19) no
H(6) C(5) H(8) 112(2) no
H(7) C(5) H(8) 107(2) no
C(3) C(6) H(9) 107.0(11) no
C(3) C(6) H(10) 110.2(12) no
C(3) C(6) H(11) 111.1(12) no
H(9) C(6) H(10) 112.3(16) no
H(9) C(6) H(11) 110.3(16) no
H(10) C(6) H(11) 105.9(16) no
C(7) C(8) H(13) 107.5(10) no
C(7) C(8) H(14) 109.6(10) no
C(7) C(8) H(15) 112.4(9) no
H(13) C(8) H(14) 105.0(14) no
H(13) C(8) H(15) 111.2(13) no
H(14) C(8) H(15) 110.8(13) no

loop_
_geom_bond_atom_site_label_1
_geom_bond_atom_site_label_2
_geom_bond_distance
_geom_bond_publ_flag
O(1) C(1) 1.3282(13) yes
O(2) C(1) 1.2086(13) yes
O(3) C(7) 1.2497(13) yes
N(1) C(2) 1.4594(15) yes
N(1) C(7) 1.3402(14) yes
C(1) C(2) 1.5276(15) yes
C(2) C(3) 1.5468(17) yes
C(3) C(4) 1.5318(19) yes
C(3) C(6) 1.527(2) yes
C(4) C(5) 1.528(3) yes
C(7) C(8) 1.5025(16) yes
O(1) H(1) 0.875(19) no
N(1) H(12) 0.889(16) no
C(2) H(2) 0.981(14) no
C(3) H(3) 0.998(15) no
C(4) H(4) 0.99(2) no
C(4) H(5) 1.02(2) no
C(5) H(6) 0.97(3) no
C(5) H(7) 1.02(3) no
C(5) H(8) 0.99(3) no
C(6) H(9) 1.00(2) no
C(6) H(10) 1.06(3) no
C(6) H(11) 1.00(2) no
C(8) H(13) 0.959(17) no
C(8) H(14) 0.967(17) no
C(8) H(15) 0.989(16) no

loop_
_geom_contact_atom_site_label_1
_geom_contact_atom_site_label_2
_geom_contact_distance
_geom_contact_site_symmetry_2
_geom_contact_publ_flag
O(1) C(3) 2.8582(15) . no
O(1) C(4) 3.3990(18) . no
O(2) N(1) 2.6986(13) . no
O(2) C(3) 3.4511(15) . no
O(2) C(4) 3.4882(18) . no
O(3) C(2) 2.8641(14) . no
O(3) C(6) 3.3999(18) . no
N(1) C(4) 3.0820(18) . no
N(1) C(6) 3.0253(18) . no
C(1) C(4) 2.9413(18) . no
C(1) C(7) 3.5837(15) . no
C(3) C(7) 3.4840(17) . no
C(5) C(6) 3.183(3) . no
C(6) C(7) 3.461(2) . no
O(1) O(3) 2.6178(12) 2_755 no
O(1) C(8) 3.3003(15) 1_655 no
O(2) O(3) 3.3378(13) 2_755 no
O(2) C(2) 3.5759(14) 2_755 no
O(2) C(8) 3.4044(15) 2_655 no
O(2) C(8) 3.4798(15) 7_756 no
O(2) C(8) 3.4977(15) 8_556 no
O(3) O(1) 2.6178(12) 2_745 no
O(3) O(2) 3.3378(13) 2_745 no
O(3) N(1) 3.0238(13) 2_645 no
O(3) C(1) 3.3630(14) 2_745 no
O(3) C(8) 3.4278(14) 2_645 no
N(1) O(3) 3.0238(13) 2_655 no
C(1) O(3) 3.3630(14) 2_755 no
C(2) O(2) 3.5759(14) 2_745 no
C(8) O(1) 3.3003(15) 1_455 no
C(8) O(2) 3.4044(15) 2_645 no
C(8) O(2) 3.4798(15) 7_746 no
C(8) O(2) 3.4977(15) 8_456 no
C(8) O(3) 3.4278(14) 2_655 no
O(1) H(2) 2.582(14) . no
O(1) H(3) 2.507(15) . no
O(1) H(5) 2.94(2) . no
O(2) H(1) 2.267(18) . no
O(2) H(2) 3.040(14) . no
O(2) H(5) 2.79(2) . no
O(2) H(12) 2.489(16) . no
O(3) H(2) 2.489(14) . no
O(3) H(9) 3.063(19) . no
O(3) H(10) 3.07(2) . no
O(3) H(12) 3.039(16) . no
O(3) H(13) 2.599(17) . no
O(3) H(14) 2.626(17) . no
O(3) H(15) 3.201(15) . no
N(1) H(3) 3.338(15) . no
N(1) H(4) 2.886(19) . no
N(1) H(5) 3.19(2) . no
N(1) H(9) 2.689(19) . no
N(1) H(10) 3.34(2) . no
N(1) H(13) 3.028(17) . no
N(1) H(14) 3.068(17) . no
N(1) H(15) 2.501(15) . no
C(1) H(3) 2.654(14) . no
C(1) H(4) 3.42(2) . no
C(1) H(5) 2.47(2) . no
C(1) H(12) 2.581(16) . no
C(2) H(1) 3.112(19) . no
C(2) H(4) 2.83(2) . no
C(2) H(5) 2.62(2) . no
C(2) H(9) 2.71(2) . no
C(2) H(10) 2.74(2) . no
C(2) H(11) 3.40(2) . no
C(3) H(6) 3.39(3) . no
C(3) H(7) 2.85(3) . no
C(3) H(8) 2.75(3) . no
C(3) H(12) 2.949(15) . no
C(4) H(2) 3.370(14) . no
C(4) H(9) 2.72(2) . no
C(4) H(10) 3.46(3) . no
C(4) H(11) 2.77(2) . no
C(4) H(12) 3.058(15) . no
C(5) H(3) 2.673(15) . no
C(5) H(9) 3.532(19) . no
C(5) H(11) 2.89(2) . no
C(6) H(2) 2.690(13) . no
C(6) H(4) 2.65(2) . no
C(6) H(5) 3.40(2) . no
C(6) H(8) 2.86(3) . no
C(6) H(12) 3.579(15) . no
C(7) H(2) 2.530(13) . no
C(7) H(9) 2.955(19) . no
C(7) H(10) 3.50(2) . no
C(8) H(12) 2.469(16) . no
H(1) H(2) 3.39(3) . no
H(1) H(3) 3.28(3) . no
H(1) H(5) 3.27(3) . no
H(2) H(3) 2.326(19) . no
H(2) H(5) 3.53(3) . no
H(2) H(9) 3.00(3) . no
H(2) H(10) 2.51(3) . no
H(2) H(11) 3.60(3) . no
H(2) H(12) 2.76(2) . no
H(3) H(4) 2.86(3) . no
H(3) H(5) 2.47(3) . no
H(3) H(6) 3.56(3) . no
H(3) H(7) 2.58(3) . no
H(3) H(8) 2.92(3) . no
H(3) H(9) 2.86(3) . no
H(3) H(10) 2.40(3) . no
H(3) H(11) 2.40(3) . no
H(4) H(6) 2.38(3) . no
H(4) H(7) 2.93(4) . no
H(4) H(8) 2.36(3) . no
H(4) H(9) 2.45(3) . no
H(4) H(11) 2.92(3) . no
H(4) H(12) 2.71(3) . no
H(5) H(6) 2.35(3) . no
H(5) H(7) 2.49(3) . no
H(5) H(8) 2.89(3) . no
H(5) H(9) 3.57(3) . no
H(5) H(12) 3.00(3) . no
H(7) H(11) 3.26(4) . no
H(8) H(9) 3.20(3) . no
H(8) H(11) 2.31(4) . no
H(9) H(12) 3.15(3) . no
H(12) H(13) 3.14(3) . no
H(12) H(14) 3.15(3) . no
H(12) H(15) 2.19(3) . no
O(1) H(2) 2.861(14) 2_755 no
O(1) H(5) 3.32(2) 2_745 no
O(1) H(9) 3.53(2) 1_655 no
O(1) H(10) 3.01(2) 2_755 no
O(1) H(12) 3.545(16) 1_655 no
O(1) H(14) 2.899(16) 1_655 no
O(1) H(15) 3.060(15) 1_655 no
O(2) H(2) 2.678(14) 2_755 no
O(2) H(13) 3.531(17) 2_655 no
O(2) H(13) 2.548(17) 7_756 no
O(2) H(13) 3.383(16) 8_556 no
O(2) H(14) 2.504(17) 2_655 no
O(2) H(15) 3.589(16) 1_655 no
O(2) H(15) 2.762(15) 8_556 no
O(3) H(1) 1.752(19) 2_745 no
O(3) H(4) 2.88(2) 2_645 no
O(3) H(5) 3.60(2) 2_645 no
O(3) H(12) 2.237(16) 2_645 no
O(3) H(13) 3.384(17) 8_556 no
O(3) H(15) 2.661(15) 2_645 no
N(1) H(1) 3.452(19) 1_455 no
N(1) H(1) 3.391(19) 2_745 no
N(1) H(13) 3.274(17) 8_556 no
N(1) H(15) 3.382(15) 8_556 no
C(1) H(2) 2.958(14) 2_755 no
C(1) H(13) 3.363(17) 8_556 no
C(1) H(14) 3.240(17) 1_655 no
C(1) H(14) 3.482(16) 2_655 no
C(1) H(15) 3.496(16) 1_655 no
C(1) H(15) 3.319(15) 8_556 no
C(2) H(1) 3.192(19) 2_745 no
C(2) H(5) 3.50(2) 2_745 no
C(2) H(13) 3.428(17) 8_556 no
C(4) H(9) 3.09(2) 2_655 no
C(4) H(10) 3.50(2) 2_655 no
C(5) H(3) 3.561(15) 2_755 no
C(5) H(6) 3.17(3) 5_766 no
C(5) H(7) 3.27(3) 6_456 no
C(5) H(8) 3.36(3) 6_556 no
C(5) H(9) 3.23(2) 2_655 no
C(5) H(11) 3.51(2) 2_655 no
C(6) H(1) 3.540(18) 2_745 no
C(6) H(4) 2.95(2) 2_645 no
C(6) H(6) 3.14(3) 2_645 no
C(6) H(8) 3.57(3) 5_756 no
C(6) H(11) 3.38(2) 5_756 no
C(7) H(1) 3.573(19) 1_455 no
C(7) H(1) 2.841(19) 2_745 no
C(7) H(4) 3.498(19) 2_645 no
C(7) H(12) 3.079(16) 2_645 no
C(7) H(13) 3.221(17) 8_556 no
C(7) H(14) 3.430(16) 8_556 no
C(7) H(15) 3.589(15) 2_645 no
C(8) H(1) 3.173(18) 1_455 no
C(8) H(12) 3.279(16) 2_645 no
C(8) H(13) 3.511(17) 8_456 no
C(8) H(14) 3.428(17) 8_556 no
H(1) O(3) 1.752(19) 2_755 no
H(1) N(1) 3.452(19) 1_655 no
H(1) N(1) 3.391(19) 2_755 no
H(1) C(2) 3.192(19) 2_755 no
H(1) C(6) 3.540(18) 2_755 no
H(1) C(7) 3.573(19) 1_655 no
H(1) C(7) 2.841(19) 2_755 no
H(1) C(8) 3.173(18) 1_655 no
H(1) H(2) 2.36(3) 2_755 no
H(1) H(4) 3.30(3) 1_655 no
H(1) H(10) 2.76(3) 2_755 no
H(1) H(12) 3.00(3) 1_655 no
H(1) H(14) 3.02(3) 1_655 no
H(1) H(15) 2.71(3) 1_655 no
H(2) O(1) 2.861(14) 2_745 no
H(2) O(2) 2.678(14) 2_745 no
H(2) C(1) 2.958(14) 2_745 no
H(2) H(1) 2.36(3) 2_745 no
H(2) H(5) 2.77(3) 2_745 no
H(2) H(13) 3.09(2) 8_556 no
H(2) H(14) 3.38(2) 1_655 no
H(3) C(5) 3.561(15) 2_745 no
H(3) H(5) 3.10(3) 2_745 no
H(3) H(6) 3.16(3) 2_745 no
H(3) H(7) 3.29(3) 2_745 no
H(3) H(8) 3.53(3) 6_556 no
H(3) H(11) 3.52(3) 5_756 no
H(4) O(3) 2.88(2) 2_655 no
H(4) C(6) 2.95(2) 2_655 no
H(4) C(7) 3.498(19) 2_655 no
H(4) H(1) 3.30(3) 1_455 no
H(4) H(9) 2.50(3) 2_655 no
H(4) H(10) 2.63(3) 2_655 no
H(4) H(11) 3.36(3) 2_655 no
H(5) O(1) 3.32(2) 2_755 no
H(5) O(3) 3.60(2) 2_655 no
H(5) C(2) 3.50(2) 2_755 no
H(5) H(2) 2.77(3) 2_755 no
H(5) H(3) 3.10(3) 2_755 no
H(5) H(9) 3.14(3) 2_655 no
H(5) H(10) 3.42(3) 2_755 no
H(5) H(14) 3.32(3) 2_655 no
H(6) C(5) 3.17(3) 5_766 no
H(6) C(6) 3.14(3) 2_655 no
H(6) H(3) 3.16(3) 2_755 no
H(6) H(6) 2.46(3) 5_766 no
H(6) H(7) 3.15(4) 5_766 no
H(6) H(7) 3.52(4) 6_456 no
H(6) H(8) 3.42(4) 5_766 no
H(6) H(9) 2.66(3) 2_655 no
H(6) H(10) 3.42(3) 2_655 no
H(6) H(11) 2.89(3) 2_655 no
H(7) C(5) 3.27(3) 6_556 no
H(7) H(3) 3.29(3) 2_755 no
H(7) H(6) 3.15(4) 5_766 no
H(7) H(6) 3.52(4) 6_556 no
H(7) H(8) 2.36(4) 6_556 no
H(7) H(10) 3.19(4) 2_755 no
H(7) H(10) 3.49(4) 5_756 no
H(7) H(11) 3.48(3) 5_756 no
H(7) H(11) 2.97(4) 6_556 no
H(8) C(5) 3.36(3) 6_456 no
H(8) C(6) 3.57(3) 5_756 no
H(8) H(3) 3.53(3) 6_456 no
H(8) H(6) 3.42(4) 5_766 no
H(8) H(7) 2.36(4) 6_456 no
H(8) H(9) 3.58(3) 2_655 no
H(8) H(10) 3.59(4) 2_655 no
H(8) H(10) 3.01(3) 5_756 no
H(8) H(11) 3.48(4) 2_655 no
H(8) H(11) 3.10(4) 5_756 no
H(9) O(1) 3.53(2) 1_455 no
H(9) C(4) 3.09(2) 2_645 no
H(9) C(5) 3.23(2) 2_645 no
H(9) H(4) 2.50(3) 2_645 no
H(9) H(5) 3.14(3) 2_645 no
H(9) H(6) 2.66(3) 2_645 no
H(9) H(8) 3.58(3) 2_645 no
H(10) O(1) 3.01(2) 2_745 no
H(10) C(4) 3.50(2) 2_645 no
H(10) H(1) 2.76(3) 2_745 no
H(10) H(4) 2.63(3) 2_645 no
H(10) H(5) 3.42(3) 2_745 no
H(10) H(6) 3.42(3) 2_645 no
H(10) H(7) 3.19(4) 2_745 no
H(10) H(7) 3.49(4) 5_756 no
H(10) H(8) 3.59(4) 2_645 no
H(10) H(8) 3.01(3) 5_756 no
H(10) H(11) 3.48(3) 5_756 no
H(11) C(5) 3.51(2) 2_645 no
H(11) C(6) 3.38(2) 5_756 no
H(11) H(3) 3.52(3) 5_756 no
H(11) H(4) 3.36(3) 2_645 no
H(11) H(6) 2.89(3) 2_645 no
H(11) H(7) 3.48(3) 5_756 no
H(11) H(7) 2.97(4) 6_456 no
H(11) H(8) 3.48(4) 2_645 no
H(11) H(8) 3.10(4) 5_756 no
H(11) H(10) 3.48(3) 5_756 no
H(11) H(11) 2.54(3) 5_756 no
H(12) O(1) 3.545(16) 1_455 no
H(12) O(3) 2.237(16) 2_655 no
H(12) C(7) 3.079(16) 2_655 no
H(12) C(8) 3.279(16) 2_655 no
H(12) H(1) 3.00(3) 1_455 no
H(12) H(13) 3.25(3) 2_655 no
H(12) H(14) 2.88(3) 2_655 no
H(12) H(15) 3.35(2) 8_556 no
H(13) O(2) 3.531(17) 2_645 no
H(13) O(2) 2.548(17) 7_746 no
H(13) O(2) 3.383(16) 8_456 no
H(13) O(3) 3.384(17) 8_456 no
H(13) N(1) 3.274(17) 8_456 no
H(13) C(1) 3.363(17) 8_456 no
H(13) C(2) 3.428(17) 8_456 no
H(13) C(7) 3.221(17) 8_456 no
H(13) C(8) 3.511(17) 8_556 no
H(13) H(2) 3.09(2) 8_456 no
H(13) H(12) 3.25(3) 2_645 no
H(13) H(13) 3.53(3) 8_456 no
H(13) H(13) 3.53(3) 8_556 no
H(13) H(14) 2.83(3) 8_556 no
H(13) H(15) 3.47(3) 2_645 no
H(14) O(1) 2.899(16) 1_455 no
H(14) O(2) 2.504(17) 2_645 no
H(14) C(1) 3.240(17) 1_455 no
H(14) C(1) 3.482(16) 2_645 no
H(14) C(7) 3.430(16) 8_456 no
H(14) C(8) 3.428(17) 8_456 no
H(14) H(1) 3.02(3) 1_455 no
H(14) H(2) 3.38(2) 1_455 no
H(14) H(5) 3.32(3) 2_645 no
H(14) H(12) 2.88(3) 2_645 no
H(14) H(13) 2.83(3) 8_456 no
H(15) O(1) 3.060(15) 1_455 no
H(15) O(2) 3.589(16) 1_455 no
H(15) O(2) 2.762(15) 8_456 no
H(15) O(3) 2.661(15) 2_655 no
H(15) N(1) 3.382(15) 8_456 no
H(15) C(1) 3.496(16) 1_455 no
H(15) C(1) 3.319(15) 8_456 no
H(15) C(7) 3.589(15) 2_655 no
H(15) H(1) 2.71(3) 1_455 no
H(15) H(12) 3.35(2) 8_456 no
H(15) H(13) 3.47(3) 2_655 no

loop_
_geom_hbond_atom_site_label_D
_geom_hbond_atom_site_label_H
_geom_hbond_atom_site_label_A
_geom_hbond_site_symmetry_A
_geom_hbond_distance_DH
_geom_hbond_distance_HA
_geom_hbond_distance_DA
_geom_hbond_angle_DHA
_geom_hbond_publ_flag
O(1) H(1) O(3) 2_755 0.87(2) 1.752(19) 2.6178(12) 169.5(18) no
N(1) H(12) O(2) . 0.887(19) 2.489(16) 2.6986(13) 93.9(11) no
N(1) H(12) O(3) 2_655 0.887(16) 2.237(16) 3.0238(13) 147.4(14) no

loop_
_geom_torsion_atom_site_label_1
_geom_torsion_atom_site_label_2
_geom_torsion_atom_site_label_3
_geom_torsion_atom_site_label_4
_geom_torsion
_geom_torsion_publ_flag
C(2) N(1) C(7) O(3) -7.67(17) no
C(2) N(1) C(7) C(8) 171.78(9) no
C(7) N(1) C(2) C(1) -133.91(10) no
C(7) N(1) C(2) C(3) 103.75(11) no
O(1) C(1) C(2) N(1) 175.58(8) no
O(1) C(1) C(2) C(3) -58.84(11) no
O(2) C(1) C(2) N(1) -6.87(14) no
O(2) C(1) C(2) C(3) 118.70(10) no
N(1) C(2) C(3) C(4) 64.68(11) no
N(1) C(2) C(3) C(6) -60.55(12) no
C(1) C(2) C(3) C(4) -57.23(11) no
C(1) C(2) C(3) C(6) 177.54(8) no
C(2) C(3) C(4) C(5) 164.66(9) no
C(6) C(3) C(4) C(5) -71.27(14) no
